data_7219720
loop_
_publ_author_name
'Koskinen, L.'
'Hirva, P.'
'Hasu, A.'
'J\"a\"askel\"ainen, S.'
'Koivistoinen, J.'
'Pettersson, M.'
'Haukka, M.'

_publ_section_title
;
 Modification of the supramolecular structure of [(thione)IY] (Y = Cl, Br)
 systems by cooperation of strong halogen bonds and hydrogen bonds
;
_journal_issue 13
_journal_name_full CrystEngComm
_journal_page_first 2718
_journal_paper_doi 10.1039/C4CE02449D
_journal_volume 17
_journal_year 2015
_chemical_absolute_configuration ad
_chemical_formula_moiety 'C7 H5 Cl I N S2'
_chemical_formula_sum 'C7 H5 Cl I N S2'
_chemical_formula_weight 329.59
_chemical_melting_point 411.0(10)
_chemical_name_common '[(btt)ICl] '
_chemical_name_systematic '[(2(3)H-benzothiazole-thione)ICl] '
_chemical_properties_physical Heat-sensitive
_space_group_crystal_system orthorhombic
_space_group_IT_number 19
_space_group_name_Hall 'P 2ac 2ab'
_space_group_name_H-M_alt 'P 21 21 21'
_symmetry_space_group_name_Hall 'P 2ac 2ab'
_symmetry_space_group_name_H-M 'P 21 21 21'
_atom_sites_solution_hydrogens geom
_audit_creation_method SHELXL-2014
_audit_update_record
;
2014-11-17 deposited with the CCDC.
2015-03-02 downloaded from the CCDC.
;
_cell_angle_alpha 90
_cell_angle_beta 90
_cell_angle_gamma 90
_cell_formula_units_Z 4
_cell_length_a 4.02223(7)
_cell_length_b 9.29376(17)
_cell_length_c 25.2960(5)
_cell_measurement_reflns_used 7494
_cell_measurement_temperature 120(2)
_cell_measurement_theta_max 76.6180
_cell_measurement_theta_min 5.0550
_cell_volume 945.61(3)
_computing_cell_refinement
;
CrysAlisPro, Agilent Technologies,
Version 1.171.37.31 (release 14-01-2014 CrysAlis171 .NET)
(compiled Jan 14 2014,18:38:05)
;
_computing_data_collection
;
CrysAlisPro, Agilent Technologies,
Version 1.171.37.31 (release 14-01-2014 CrysAlis171 .NET)
(compiled Jan 14 2014,18:38:05)
;
_computing_data_reduction
;
CrysAlisPro, Agilent Technologies,
Version 1.171.37.31 (release 14-01-2014 CrysAlis171 .NET)
(compiled Jan 14 2014,18:38:05)
;
_computing_molecular_graphics 'CrystaMaker (CrystalMaker Software ltd., 2012)'
_computing_publication_material 'SHELXL-2014 (Sheldrick, 2014)'
_computing_structure_refinement 'SHELXL-2014 (Sheldrick, 2014)'
_computing_structure_solution 'SUPERFLIP (Palatinus & Chapuis, 2007)'
_diffrn_ambient_temperature 120(2)
_diffrn_measured_fraction_theta_full 1.000
_diffrn_measured_fraction_theta_max 1.000
_diffrn_measurement_device '\k-geometry diffractometer'
_diffrn_measurement_device_type 'SuperNova, Dual, Cu at zero, Atlas'
_diffrn_measurement_method '\f scans and \w scans with \k offset'
_diffrn_radiation_monochromator mirror
_diffrn_radiation_type CuK\a
_diffrn_radiation_wavelength 1.54184
_diffrn_reflns_av_R_equivalents 0.0489
_diffrn_reflns_av_unetI/netI 0.0345
_diffrn_reflns_Laue_measured_fraction_full 1.000
_diffrn_reflns_Laue_measured_fraction_max 1.000
_diffrn_reflns_limit_h_max 4
_diffrn_reflns_limit_h_min -5
_diffrn_reflns_limit_k_max 11
_diffrn_reflns_limit_k_min -11
_diffrn_reflns_limit_l_max 31
_diffrn_reflns_limit_l_min -29
_diffrn_reflns_number 10439
_diffrn_reflns_point_group_measured_fraction_full 1.000
_diffrn_reflns_point_group_measured_fraction_max 1.000
_diffrn_reflns_theta_full 67.684
_diffrn_reflns_theta_max 77.029
_diffrn_reflns_theta_min 3.494
_diffrn_source micro-source
_exptl_absorpt_coefficient_mu 32.862
_exptl_absorpt_correction_T_max 1.0000
_exptl_absorpt_correction_T_min 0.7599
_exptl_absorpt_correction_type numerical
_exptl_absorpt_process_details SADABS-2008/1
_exptl_crystal_colour yellow
_exptl_crystal_density_diffrn 2.315
_exptl_crystal_description plate
_exptl_crystal_F_000 624
_exptl_crystal_recrystallization_method 'Re-crystallisation from solvent: dichloromethane'
_exptl_crystal_size_max 0.180
_exptl_crystal_size_mid 0.072
_exptl_crystal_size_min 0.014
_refine_diff_density_max 1.485
_refine_diff_density_min -0.610
_refine_diff_density_rms 0.127
_refine_ls_abs_structure_details
;
 Refined as an inversion twin.
;
_refine_ls_abs_structure_Flack 0.340(9)
_refine_ls_extinction_method none
_refine_ls_goodness_of_fit_ref 1.069
_refine_ls_hydrogen_treatment constr
_refine_ls_matrix_type full
_refine_ls_number_parameters 110
_refine_ls_number_reflns 1990
_refine_ls_number_restraints 0
_refine_ls_restrained_S_all 1.069
_refine_ls_R_factor_all 0.0242
_refine_ls_R_factor_gt 0.0239
_refine_ls_shift/su_max 0.001
_refine_ls_shift/su_mean 0.000
_refine_ls_structure_factor_coef Fsqd
_refine_ls_weighting_details 'w=1/[\s^2^(Fo^2^)+(0.0343P)^2^+0.5619P] where P=(Fo^2^+2Fc^2^)/3'
_refine_ls_weighting_scheme calc
_refine_ls_wR_factor_gt 0.0602
_refine_ls_wR_factor_ref 0.0605
_reflns_Friedel_coverage 0.637
_reflns_Friedel_fraction_full 1.000
_reflns_Friedel_fraction_max 1.000
_reflns_number_gt 1972
_reflns_number_total 1990
_reflns_threshold_expression 'I > 2\s(I)'
_cod_data_source_file c4ce02449d2.cif
_cod_data_source_block 3_btt_ICl
_cod_depositor_comments
;
The following automatic conversions were performed:

'_chemical_melting_point' value '410-412' was changed to '411.0(10)'
- the average value was taken and precision was estimated.

Automatic conversion script
Id: cif_fix_values 3086 2015-02-26 13:12:21Z robertas 

 Adding full bibliography for 7219718--7219721.cif.
;
_cod_database_code 7219720
_shelx_space_group_comment
;
The symmetry employed for this shelxl refinement is uniquely defined
by the following loop, which should always be used as a source of
symmetry information in preference to the above space-group names.
They are only intended as comments.
;
_shelx_estimated_absorpt_t_min 0.066
_shelx_estimated_absorpt_t_max 0.665
_shelxl_version_number 2014-3

loop_
_space_group_symop_operation_xyz
'x, y, z'
'-x+1/2, -y, z+1/2'
'x+1/2, -y+1/2, -z'
'-x, y+1/2, -z+1/2'

loop_
_atom_site_label
_atom_site_type_symbol
_atom_site_fract_x
_atom_site_fract_y
_atom_site_fract_z
_atom_site_U_iso_or_equiv
_atom_site_adp_type
_atom_site_occupancy
_atom_site_site_symmetry_order
_atom_site_calc_flag
_atom_site_refinement_flags_posn
_atom_site_refinement_flags_adp
I1 I 0.84804(8) 0.68001(3) 0.19804(2) 0.01735(12) Uani 1 1 d . .
Cl1 Cl 0.9981(4) 0.52992(14) 0.11043(5) 0.0232(3) Uani 1 1 d . .
S1 S 0.6893(4) 0.83470(13) 0.27543(5) 0.0217(3) Uani 1 1 d . .
S2 S 0.6910(4) 0.53419(13) 0.32454(5) 0.0194(3) Uani 1 1 d . .
N1 N 0.4262(12) 0.7534(5) 0.36675(17) 0.0198(9) Uani 1 1 d . .
H1 H 0.3540 0.8418 0.3716 0.024 Uiso 1 1 calc R U
C1 C 0.5890(13) 0.7154(6) 0.3239(2) 0.0181(10) Uani 1 1 d . .
C2 C 0.5061(15) 0.5141(6) 0.3868(2) 0.0194(10) Uani 1 1 d . .
C3 C 0.4792(17) 0.3895(6) 0.4177(2) 0.0232(11) Uani 1 1 d . .
H3 H 0.5692 0.3001 0.4064 0.028 Uiso 1 1 calc R U
C4 C 0.3145(17) 0.4032(7) 0.4658(2) 0.0271(12) Uani 1 1 d . .
H4 H 0.2950 0.3211 0.4879 0.033 Uiso 1 1 calc R U
C5 C 0.1771(17) 0.5330(7) 0.4825(2) 0.0256(11) Uani 1 1 d . .
H5 H 0.0632 0.5372 0.5154 0.031 Uiso 1 1 calc R U
C6 C 0.2043(14) 0.6581(6) 0.4515(2) 0.0210(10) Uani 1 1 d . .
H6 H 0.1107 0.7470 0.4626 0.025 Uiso 1 1 calc R U
C7 C 0.3755(14) 0.6456(6) 0.4037(2) 0.0186(10) Uani 1 1 d . .

loop_
_atom_site_aniso_label
_atom_site_aniso_U_11
_atom_site_aniso_U_22
_atom_site_aniso_U_33
_atom_site_aniso_U_23
_atom_site_aniso_U_13
_atom_site_aniso_U_12
I1 0.01711(17) 0.01432(16) 0.02062(16) 0.00049(10) 0.00129(11) -0.00075(12)
Cl1 0.0283(6) 0.0196(5) 0.0219(5) -0.0016(4) 0.0061(5) -0.0029(5)
S1 0.0299(7) 0.0139(5) 0.0213(5) 0.0001(4) 0.0029(5) 0.0008(6)
S2 0.0235(7) 0.0147(5) 0.0200(5) -0.0013(4) -0.0004(5) 0.0023(5)
N1 0.023(3) 0.015(2) 0.022(2) -0.0014(16) -0.0015(17) 0.0003(17)
C1 0.017(3) 0.017(2) 0.020(2) -0.0017(17) -0.0023(18) 0.0006(18)
C2 0.020(3) 0.018(2) 0.021(2) 0.0003(18) -0.003(2) -0.001(2)
C3 0.030(3) 0.017(2) 0.023(2) 0.0040(19) -0.008(2) 0.000(2)
C4 0.024(3) 0.031(3) 0.026(3) 0.008(2) -0.007(2) -0.005(3)
C5 0.025(3) 0.034(3) 0.019(2) 0.006(2) -0.002(2) -0.005(3)
C6 0.018(3) 0.025(3) 0.020(2) -0.0035(19) -0.004(2) 0.002(2)
C7 0.017(2) 0.020(2) 0.019(2) -0.0010(18) -0.002(2) 0.001(2)

loop_
_atom_type_symbol
_atom_type_description
_atom_type_scat_dispersion_real
_atom_type_scat_dispersion_imag
_atom_type_scat_source
C C 0.0181 0.0091 'International Tables Vol C Tables 4.2.6.8 and 6.1.1.4'
H H 0.0000 0.0000 'International Tables Vol C Tables 4.2.6.8 and 6.1.1.4'
N N 0.0311 0.0180 'International Tables Vol C Tables 4.2.6.8 and 6.1.1.4'
S S 0.3331 0.5567 'International Tables Vol C Tables 4.2.6.8 and 6.1.1.4'
Cl Cl 0.3639 0.7018 'International Tables Vol C Tables 4.2.6.8 and 6.1.1.4'
I I -0.3257 6.8362 'International Tables Vol C Tables 4.2.6.8 and 6.1.1.4'

loop_
_geom_angle_atom_site_label_1
_geom_angle_atom_site_label_2
_geom_angle_atom_site_label_3
_geom_angle
S1 I1 Cl1 175.65(4)
C1 S1 I1 104.40(18)
C1 S2 C2 90.7(3)
C1 N1 C7 115.8(5)
C1 N1 H1 122.1
C7 N1 H1 122.1
N1 C1 S1 122.4(4)
N1 C1 S2 111.8(4)
S1 C1 S2 125.7(3)
C7 C2 C3 121.5(5)
C7 C2 S2 110.0(4)
C3 C2 S2 128.5(4)
C4 C3 C2 116.7(6)
C4 C3 H3 121.7
C2 C3 H3 121.7
C3 C4 C5 122.3(5)
C3 C4 H4 118.8
C5 C4 H4 118.8
C4 C5 C6 121.0(5)
C4 C5 H5 119.5
C6 C5 H5 119.5
C7 C6 C5 116.9(5)
C7 C6 H6 121.6
C5 C6 H6 121.6
N1 C7 C6 126.6(5)
N1 C7 C2 111.8(5)
C6 C7 C2 121.6(5)

loop_
_geom_bond_atom_site_label_1
_geom_bond_atom_site_label_2
_geom_bond_distance
_geom_bond_publ_flag
I1 S1 2.5114(12) yes
I1 Cl1 2.6873(12) yes
S1 C1 1.702(5) yes
S2 C1 1.733(5) yes
S2 C2 1.752(6) yes
N1 C1 1.315(7) yes
N1 C7 1.386(7) yes
N1 H1 0.8800 yes
C2 C7 1.397(7) ?
C2 C3 1.402(7) ?
C3 C4 1.390(9) ?
C3 H3 0.9500 ?
C4 C5 1.394(9) ?
C4 H4 0.9500 ?
C5 C6 1.407(8) ?
C5 H5 0.9500 ?
C6 C7 1.396(8) ?
C6 H6 0.9500 ?

loop_
_geom_hbond_atom_site_label_D
_geom_hbond_atom_site_label_H
_geom_hbond_atom_site_label_A
_geom_hbond_distance_DH
_geom_hbond_distance_HA
_geom_hbond_distance_DA
_geom_hbond_angle_DHA
_geom_hbond_site_symmetry_A
N1 H1 Cl1 0.88 2.30 3.138(5) 160.5 4_655

loop_
_geom_torsion_atom_site_label_1
_geom_torsion_atom_site_label_2
_geom_torsion_atom_site_label_3
_geom_torsion_atom_site_label_4
_geom_torsion
C7 N1 C1 S1 -177.3(4)
C7 N1 C1 S2 1.4(6)
I1 S1 C1 N1 -165.1(4)
I1 S1 C1 S2 16.4(4)
C2 S2 C1 N1 -0.9(4)
C2 S2 C1 S1 177.7(4)
C1 S2 C2 C7 0.3(4)
C1 S2 C2 C3 179.8(6)
C7 C2 C3 C4 0.4(9)
S2 C2 C3 C4 -179.1(5)
C2 C3 C4 C5 1.0(9)
C3 C4 C5 C6 -1.1(10)
C4 C5 C6 C7 -0.2(9)
C1 N1 C7 C6 -178.5(5)
C1 N1 C7 C2 -1.2(7)
C5 C6 C7 N1 178.6(5)
C5 C6 C7 C2 1.6(8)
C3 C2 C7 N1 -179.2(5)
S2 C2 C7 N1 0.4(6)
C3 C2 C7 C6 -1.8(9)
S2 C2 C7 C6 177.8(4)
